data_2023216
loop_
_publ_author_name
'D\"oring, Cindy'
'Jones, Peter G.'

_publ_section_title
;
 Crystal structures of seven gold(III) complexes of the form LAuX 3 (L =
 substituted pyridine, X = Cl or Br)
;
_journal_coeditor_code WM5729
_journal_issue 8
_journal_name_full 'Acta Crystallographica Section E Crystallographic Communications'
_journal_page_first 894
_journal_page_last 909
_journal_paper_doi 10.1107/S2056989024007266
_journal_volume 80
_journal_year 2024
_chemical_formula_iupac '[Au Br3 (C6 H7 N)]'
_chemical_formula_moiety 'C6 H7 Au Br3 N'
_chemical_formula_sum 'C6 H7 Au Br3 N'
_chemical_formula_weight 529.82
_chemical_name_systematic
;
Tribromido(2-methylpyridine-\k<i>N</i>)gold(III)
;
_space_group_crystal_system monoclinic
_space_group_IT_number 14
_space_group_name_Hall '-P 2yn'
_space_group_name_H-M_alt 'P 1 21/n 1'
_atom_sites_solution_hydrogens geom
_atom_sites_solution_primary direct
_atom_sites_solution_secondary difmap
_audit_creation_method SHELXL-2019/3
_cell_angle_alpha 90
_cell_angle_beta 96.617(5)
_cell_angle_gamma 90
_cell_formula_units_Z 4
_cell_length_a 8.0776(4)
_cell_length_b 14.7230(7)
_cell_length_c 8.9682(4)
_cell_measurement_reflns_used 7970
_cell_measurement_temperature 100(2)
_cell_measurement_theta_max 29.1580
_cell_measurement_theta_min 3.1930
_cell_volume 1059.45(9)
_computing_cell_refinement
;
CrysAlisPro, Version 1.171.41.93a (Rigaku OD, 2020)
;
_computing_data_collection
;
CrysAlisPro, Version 1.171.36.28 (Rigaku OD, 2020)
;
_computing_data_reduction
;
CrysAlisPro, Version 1.171.41.93a (Rigaku OD, 2020)
;
_computing_molecular_graphics
;
Bruker XP, Version 5.1 (Bruker, 1998)
;
_computing_publication_material
;
SHELXL-2019/3 (Sheldrick, 2015)
;
_computing_structure_refinement
;
SHELXL-2019/3 (Sheldrick, 2015)
;
_computing_structure_solution
;
SHELXS-97 (Sheldrick, 2008)
;
_diffrn_ambient_temperature 100(2)
_diffrn_detector_area_resol_mean 16.1419
_diffrn_measured_fraction_theta_full 0.954
_diffrn_measured_fraction_theta_max 0.954
_diffrn_measurement_device_type 'Oxford Diffraction Xcalibur, Eos'
_diffrn_measurement_method '\w scans'
_diffrn_radiation_monochromator graphite
_diffrn_radiation_type MoK\a
_diffrn_radiation_wavelength 0.71073
_diffrn_reflns_av_R_equivalents -
_diffrn_reflns_av_unetI/netI 0.0869
_diffrn_reflns_limit_h_max 10
_diffrn_reflns_limit_h_min -10
_diffrn_reflns_limit_k_max 19
_diffrn_reflns_limit_k_min -19
_diffrn_reflns_limit_l_max 11
_diffrn_reflns_limit_l_min -11
_diffrn_reflns_number 3597
_diffrn_reflns_theta_full 28.000
_diffrn_reflns_theta_max 28.277
_diffrn_reflns_theta_min 3.215
_diffrn_source 'Enhance (Mo) X-ray Source'
_exptl_absorpt_coefficient_mu 25.142
_exptl_absorpt_correction_T_max 1.00000
_exptl_absorpt_correction_T_min 0.57074
_exptl_absorpt_correction_type multi-scan
_exptl_absorpt_process_details
;
(CrysAlisPro; Rigaku OD, 2020)
;
_exptl_crystal_colour red
_exptl_crystal_density_diffrn 3.322
_exptl_crystal_density_method 'not measured'
_exptl_crystal_description cube
_exptl_crystal_F_000 936
_exptl_crystal_size_max 0.07
_exptl_crystal_size_mid 0.07
_exptl_crystal_size_min 0.07
_refine_diff_density_max 1.259
_refine_diff_density_min -1.400
_refine_ls_extinction_method none
_refine_ls_goodness_of_fit_ref 0.797
_refine_ls_hydrogen_treatment constr
_refine_ls_matrix_type full
_refine_ls_number_parameters 102
_refine_ls_number_reflns 3597
_refine_ls_number_restraints 0
_refine_ls_restrained_S_all 0.797
_refine_ls_R_factor_all 0.0447
_refine_ls_R_factor_gt 0.0277
_refine_ls_shift/su_max 0.001
_refine_ls_shift/su_mean 0.000
_refine_ls_structure_factor_coef Fsqd
_refine_ls_weighting_details 'w=1/[\s^2^(Fo^2^)+(0.0102P)^2^] where P=(Fo^2^+2Fc^2^)/3'
_refine_ls_weighting_scheme calc
_refine_ls_wR_factor_gt 0.0379
_refine_ls_wR_factor_ref 0.0401
_reflns_number_gt 2716
_reflns_number_total 3597
_reflns_threshold_expression 'I > 2\s(I)'
_cod_data_source_file wm5729.cif
_cod_data_source_block 2
_cod_original_sg_symbol_H-M 'P 21/n'
_cod_database_code 2023216
_shelx_space_group_comment
;
The symmetry employed for this shelxl refinement is uniquely defined
by the following loop, which should always be used as a source of
symmetry information in preference to the above space-group names.
They are only intended as comments.
;
_shelx_estimated_absorpt_t_min 0.272
_shelx_estimated_absorpt_t_max 0.272

loop_
_space_group_symop_operation_xyz
'x, y, z'
'-x+1/2, y+1/2, -z+1/2'
'-x, -y, -z'
'x-1/2, -y-1/2, z-1/2'

loop_
_atom_site_type_symbol
_atom_site_label
_atom_site_fract_x
_atom_site_fract_y
_atom_site_fract_z
_atom_site_U_iso_or_equiv
_atom_site_adp_type
_atom_site_calc_flag
_atom_site_occupancy
_atom_site_disorder_assembly
_atom_site_disorder_group
Au Au1 0.32350(4) 0.61053(2) 0.91242(3) 0.01172(7) Uani d 1 . .
Br Br1 0.39636(9) 0.69112(5) 1.14322(8) 0.01898(18) Uani d 1 . .
Br Br2 0.61485(9) 0.59456(5) 0.87711(8) 0.01859(19) Uani d 1 . .
Br Br3 0.03134(9) 0.62958(5) 0.93519(8) 0.01940(19) Uani d 1 . .
N N11 0.2616(7) 0.5394(3) 0.7174(6) 0.0123(14) Uani d 1 . .
C C12 0.2659(8) 0.5774(5) 0.5798(7) 0.0125(16) Uani d 1 . .
C C13 0.2314(9) 0.5240(5) 0.4544(8) 0.0198(19) Uani d 1 . .
H H13 0.235011 0.549813 0.357770 0.024 Uiso calc 1 . .
C C14 0.1919(9) 0.4339(5) 0.4666(8) 0.0202(19) Uani d 1 . .
H H14 0.169881 0.397384 0.379219 0.024 Uiso calc 1 . .
C C15 0.1846(9) 0.3971(5) 0.6052(8) 0.0194(16) Uani d 1 . .
H H15 0.155268 0.335136 0.615523 0.023 Uiso calc 1 . .
C C16 0.2203(9) 0.4512(5) 0.7299(8) 0.0197(18) Uani d 1 . .
H H16 0.215791 0.425899 0.826817 0.024 Uiso calc 1 . .
C C17 0.3074(8) 0.6761(4) 0.5701(7) 0.0181(18) Uani d 1 . .
H H17A 0.226556 0.712064 0.618463 0.027 Uiso calc 1 . .
H H17B 0.303266 0.693940 0.464416 0.027 Uiso calc 1 . .
H H17C 0.419646 0.687021 0.620966 0.027 Uiso calc 1 . .

loop_
_atom_site_aniso_label
_atom_site_aniso_U_11
_atom_site_aniso_U_22
_atom_site_aniso_U_33
_atom_site_aniso_U_12
_atom_site_aniso_U_13
_atom_site_aniso_U_23
Au1 0.01248(15) 0.01227(12) 0.01070(13) -0.00019(14) 0.00261(11) -0.00070(14)
Br1 0.0246(5) 0.0187(4) 0.0136(4) -0.0007(4) 0.0021(3) -0.0033(3)
Br2 0.0137(4) 0.0249(5) 0.0175(4) -0.0014(4) 0.0034(3) -0.0014(4)
Br3 0.0139(4) 0.0250(4) 0.0197(4) 0.0033(3) 0.0039(3) -0.0007(4)
N11 0.016(4) 0.012(3) 0.010(3) 0.000(3) 0.004(3) 0.000(3)
C12 0.009(4) 0.015(4) 0.014(4) 0.006(3) 0.005(3) 0.001(3)
C13 0.022(5) 0.027(5) 0.010(4) 0.000(4) 0.003(4) 0.008(3)
C14 0.025(5) 0.019(4) 0.015(4) -0.002(4) -0.003(4) -0.007(3)
C15 0.022(4) 0.013(4) 0.023(4) -0.004(4) 0.000(3) -0.003(4)
C16 0.017(5) 0.017(4) 0.025(4) -0.001(4) 0.003(4) 0.005(4)
C17 0.027(5) 0.018(4) 0.010(4) -0.004(4) 0.005(3) 0.006(3)

loop_
_atom_type_symbol
_atom_type_description
_atom_type_scat_dispersion_real
_atom_type_scat_dispersion_imag
_atom_type_scat_source
C C 0.0033 0.0016 'International Tables Vol C Tables 4.2.6.8 and 6.1.1.4'
H H 0.0000 0.0000 'International Tables Vol C Tables 4.2.6.8 and 6.1.1.4'
N N 0.0061 0.0033 'International Tables Vol C Tables 4.2.6.8 and 6.1.1.4'
Br Br -0.2901 2.4595 'International Tables Vol C Tables 4.2.6.8 and 6.1.1.4'
Au Au -2.0133 8.8022 'International Tables Vol C Tables 4.2.6.8 and 6.1.1.4'

loop_
_geom_angle_atom_site_label_1
_geom_angle_atom_site_label_2
_geom_angle_atom_site_label_3
_geom_angle_site_symmetry_1
_geom_angle_site_symmetry_3
_geom_angle
_geom_angle_publ_flag
N11 Au1 Br1 . . 178.93(15) y
N11 Au1 Br3 . . 89.24(16) y
Br1 Au1 Br3 . . 90.84(3) y
N11 Au1 Br2 . . 89.08(16) y
Br1 Au1 Br2 . . 90.88(3) y
Br3 Au1 Br2 . . 177.16(3) y
C16 N11 C12 . . 120.3(6) y
C16 N11 Au1 . . 117.3(5) ?
C12 N11 Au1 . . 122.4(4) ?
N11 C12 C13 . . 118.9(6) ?
N11 C12 C17 . . 118.8(6) ?
C13 C12 C17 . . 122.3(6) ?
C14 C13 C12 . . 121.0(7) ?
C14 C13 H13 . . 119.5 ?
C12 C13 H13 . . 119.5 ?
C15 C14 C13 . . 119.5(7) ?
C15 C14 H14 . . 120.3 ?
C13 C14 H14 . . 120.3 ?
C14 C15 C16 . . 119.0(7) ?
C14 C15 H15 . . 120.5 ?
C16 C15 H15 . . 120.5 ?
N11 C16 C15 . . 121.4(7) ?
N11 C16 H16 . . 119.3 ?
C15 C16 H16 . . 119.3 ?
C12 C17 H17A . . 109.5 ?
C12 C17 H17B . . 109.5 ?
H17A C17 H17B . . 109.5 ?
C12 C17 H17C . . 109.5 ?
H17A C17 H17C . . 109.5 ?
H17B C17 H17C . . 109.5 ?

loop_
_geom_bond_atom_site_label_1
_geom_bond_atom_site_label_2
_geom_bond_site_symmetry_2
_geom_bond_distance
_geom_bond_publ_flag
Au1 N11 . 2.050(5) y
Au1 Br1 . 2.3996(7) y
Au1 Br3 . 2.4085(8) y
Au1 Br2 . 2.4220(8) y
N11 C16 . 1.349(7) y
N11 C12 . 1.359(8) y
C12 C13 . 1.375(8) ?
C12 C17 . 1.496(9) ?
C13 C14 . 1.372(9) ?
C13 H13 . 0.9500 ?
C14 C15 . 1.363(9) ?
C14 H14 . 0.9500 ?
C15 C16 . 1.377(8) ?
C15 H15 . 0.9500 ?
C16 H16 . 0.9500 ?
C17 H17A . 0.9800 ?
C17 H17B . 0.9800 ?
C17 H17C . 0.9800 ?

loop_
_geom_hbond_atom_site_label_D
_geom_hbond_atom_site_label_H
_geom_hbond_atom_site_label_A
_geom_hbond_site_symmetry_A
_geom_hbond_distance_DH
_geom_hbond_distance_HA
_geom_hbond_distance_DA
_geom_hbond_angle_DHA
_geom_hbond_publ_flag
C13 H13 Br1 1_554 0.95 3.21 4.059(7) 149.7 ?
C14 H14 Br1 2_546 0.95 3.09 3.754(7) 128.7 yes
C15 H15 Br1 2_546 0.95 3.14 3.775(7) 126.2 ?
C17 H17A Br1 4_575 0.98 3.05 3.972(7) 156.4 yes
C17 H17B Br1 1_554 0.98 3.06 3.982(6) 157.2 yes
C14 H14 Br2 3_666 0.95 3.04 3.636(7) 122.2 yes
C16 H16 Br2 3_667 0.95 2.86 3.683(7) 145.7 yes
C17 H17C Br2 . 0.98 2.96 3.690(7) 131.8 yes
C14 H14 Br3 3_566 0.95 3.11 3.951(7) 148.0 ?

loop_
_geom_torsion_atom_site_label_1
_geom_torsion_atom_site_label_2
_geom_torsion_atom_site_label_3
_geom_torsion_atom_site_label_4
_geom_torsion_site_symmetry_1
_geom_torsion_site_symmetry_2
_geom_torsion_site_symmetry_3
_geom_torsion_site_symmetry_4
_geom_torsion
_geom_torsion_publ_flag
Br3 Au1 N11 C16 . . . . -80.7(5) y
Br2 Au1 N11 C16 . . . . 101.6(5) y
Br3 Au1 N11 C12 . . . . 101.2(5) y
Br2 Au1 N11 C12 . . . . -76.5(5) y
C16 N11 C12 C13 . . . . -1.5(10) ?
Au1 N11 C12 C13 . . . . 176.5(5) ?
C16 N11 C12 C17 . . . . 178.2(6) ?
Au1 N11 C12 C17 . . . . -3.7(8) ?
N11 C12 C13 C14 . . . . 0.5(10) ?
C17 C12 C13 C14 . . . . -179.3(7) ?
C12 C13 C14 C15 . . . . 0.9(11) ?
C13 C14 C15 C16 . . . . -1.2(11) ?
C12 N11 C16 C15 . . . . 1.2(10) ?
Au1 N11 C16 C15 . . . . -176.9(5) ?
C14 C15 C16 N11 . . . . 0.2(11) ?
